data_7221480
loop_
_publ_author_name
'Kraft, R.'
'Sebastian, C.P.'
'Rayaprol, S.'
'Poettgen, R.'

_publ_section_title
;
 Ferromagnetic ordering in the thallide Eu Pd Tl2
;
_journal_name_full
;
Zeitschrift fuer Naturforschung, Teil B. Anorganische Chemie, Organische 
Chemie (42,1987-)
;
_journal_page_first 159
_journal_page_last 163
_journal_volume 61
_journal_year 2006
_chemical_formula_sum 'Eu Pd Tl2'
_space_group_IT_number 63
_symmetry_space_group_name_Hall '-C 2c 2'
_symmetry_space_group_name_H-M 'C m c m'
_cell_angle_alpha 90
_cell_angle_beta 90
_cell_angle_gamma 90
_cell_formula_units_Z 4
_cell_length_a 4.4744
_cell_length_b 10.7948
_cell_length_c 8.1323
_cell_volume 392.792
_citation_journal_id_ASTM ZNBSEN
_cod_data_source_file Kraft_ZNBSEN_2006_962.cif
_cod_data_source_block Eu1Pd1Tl2
_cod_original_cell_volume 392.7922
_cod_original_formula_sum 'Eu1 Pd1 Tl2'
_cod_database_code 7221480

loop_
_symmetry_equiv_pos_as_xyz
x,y,z
-x,-y,z+1/2
x,-y,-z
-x,y,-z+1/2
-x,-y,-z
x,y,-z-1/2
-x,y,z
x,-y,z-1/2
x+1/2,y+1/2,z
-x+1/2,-y+1/2,z+1/2
x+1/2,-y+1/2,-z
-x+1/2,y+1/2,-z+1/2
-x+1/2,-y+1/2,-z
x+1/2,y+1/2,-z-1/2
-x+1/2,y+1/2,z
x+1/2,-y+1/2,z-1/2

loop_
_atom_site_label
_atom_site_type_symbol
_atom_site_fract_x
_atom_site_fract_y
_atom_site_fract_z
_atom_site_occupancy
_atom_site_U_iso_or_equiv
Pd1 Pd+2 0 0.28306 0.25 1 0.0
Eu1 Eu+2 0 0.56698 0.25 1 0.0
Tl1 Tl-2 0 0.14403 0.55122 1 0.0
